data_7104644
loop_
_publ_author_name
'Ouellette, Wayne'
'Zubieta, Jon'

_publ_section_title
;
 Solid state coordination chemistry of microporous metal-organic
 frameworks of the cadmium(ii)-4-pyridyltetrazolate family: the
 structural influences of chloride incorporation.
;
_journal_issue 30
_journal_name_full 'Chemical communications (Cambridge, England)'
_journal_page_first 4533
_journal_page_last 4535
_journal_paper_doi 10.1039/b907149k
_journal_volume 34
_journal_year 2009
_chemical_formula_moiety 'C48 H54 CD4 N34 O6, C36 H84 O12 N12'
_chemical_formula_sum 'C84 H138 Cd4 N46 O18'
_chemical_formula_weight 2530.00
_chemical_name_systematic
;
?
;
_space_group_IT_number 205
_symmetry_cell_setting cubic
_symmetry_space_group_name_Hall '-P 2ac 2ab 3'
_symmetry_space_group_name_H-M 'P a -3'
_atom_sites_solution_hydrogens geom
_atom_sites_solution_primary direct
_atom_sites_solution_secondary difmap
_audit_creation_method SHELXL-97
_cell_angle_alpha 90.00
_cell_angle_beta 90.00
_cell_angle_gamma 90.00
_cell_formula_units_Z 24
_cell_length_a 41.5947(4)
_cell_length_b 41.5947(4)
_cell_length_c 41.5947(4)
_cell_measurement_reflns_used 6392
_cell_measurement_temperature 90(2)
_cell_measurement_theta_max 16.51
_cell_measurement_theta_min 2.19
_cell_volume 71963.8(12)
_computing_cell_refinement 'Bruker SMART (Bruker, 2002)'
_computing_data_collection 'Bruker SMART (Bruker, 2002)'
_computing_data_reduction 'Bruker SAINT (Bruker, 2002)'
_computing_molecular_graphics 'CrystalMaker (Palmer, 2006)'
_computing_publication_material 'Bruker SHELXTL (Bruker, 2002)'
_computing_structure_refinement 'SHELXL-97 (Sheldrick, 1997)'
_computing_structure_solution 'SHELXS-97 (Sheldrick, 1997)'
_diffrn_ambient_temperature 90(2)
_diffrn_detector_area_resol_mean 512
_diffrn_measured_fraction_theta_full 1.000
_diffrn_measured_fraction_theta_max 1.000
_diffrn_measurement_device_type 'Bruker APEX CCD area detector'
_diffrn_measurement_method 'Phi and omega scans'
_diffrn_radiation_monochromator graphite
_diffrn_radiation_probe x-ray
_diffrn_radiation_type MoK\a
_diffrn_radiation_wavelength 0.71073
_diffrn_reflns_av_R_equivalents 0.0897
_diffrn_reflns_av_sigmaI/netI 0.0590
_diffrn_reflns_limit_h_max 49
_diffrn_reflns_limit_h_min -49
_diffrn_reflns_limit_k_max 49
_diffrn_reflns_limit_k_min -49
_diffrn_reflns_limit_l_max 49
_diffrn_reflns_limit_l_min -49
_diffrn_reflns_number 1158528
_diffrn_reflns_theta_full 25.01
_diffrn_reflns_theta_max 25.01
_diffrn_reflns_theta_min 1.62
_diffrn_source 'fine-focus sealed tube'
_diffrn_standards_decay_% 0.001
_exptl_absorpt_coefficient_mu 0.735
_exptl_absorpt_correction_T_max 0.8006
_exptl_absorpt_correction_T_min 0.8006
_exptl_absorpt_correction_type multi-scan
_exptl_absorpt_process_details 'SADABS SHELXL-97 (Sheldrick, 1997)'
_exptl_crystal_colour colorless
_exptl_crystal_density_diffrn 1.401
_exptl_crystal_density_method 'not measured'
_exptl_crystal_description block
_exptl_crystal_F_000 31200
_exptl_crystal_size_max 0.30
_exptl_crystal_size_mid 0.30
_exptl_crystal_size_min 0.30
_refine_diff_density_max 1.468
_refine_diff_density_min -0.571
_refine_diff_density_rms 0.127
_refine_ls_extinction_method none
_refine_ls_goodness_of_fit_ref 1.215
_refine_ls_hydrogen_treatment constr
_refine_ls_matrix_type full
_refine_ls_number_parameters 685
_refine_ls_number_reflns 21144
_refine_ls_number_restraints 0
_refine_ls_restrained_S_all 1.215
_refine_ls_R_factor_all 0.1232
_refine_ls_R_factor_gt 0.1152
_refine_ls_shift/su_max 0.000
_refine_ls_shift/su_mean 0.000
_refine_ls_structure_factor_coef Fsqd
_refine_ls_weighting_details 'calc w=1/[\s^2^(Fo^2^)+(0.0924P)^2^+526.2036P] where P=(Fo^2^+2Fc^2^)/3'
_refine_ls_weighting_scheme calc
_refine_ls_wR_factor_gt 0.2379
_refine_ls_wR_factor_ref 0.2548
_reflns_number_gt 17369
_reflns_number_total 21144
_reflns_threshold_expression >2sigma(I)
_cod_data_source_file b907149k.txt
_cod_data_source_block pa-3[Cd4(OH)2(4-pt)6(DMF)4]12DMF(112DMF)
_cod_depositor_comments
;
The following automatic conversions were performed:
'_symmetry_cell_setting' value 'Cubic' changed to 'cubic' according to
'/home/saulius/struct/CIF-dictionaries/cif_core.dic' dictionary named
'cif_core.dic' version 2.4.1 from 2010-06-29.

Automatic conversion script
Id: cif_fix_enum 1527 2010-12-29 10:47:43Z saulius 
;
_cod_original_sg_symbol_Hall -P2ac2ab
_cod_original_sg_symbol_H-M Pa-3
_cod_database_code 7104644

loop_
_symmetry_equiv_pos_as_xyz
'x, y, z'
'-x+1/2, -y, z+1/2'
'-x, y+1/2, -z+1/2'
'x+1/2, -y+1/2, -z'
'z, x, y'
'z+1/2, -x+1/2, -y'
'-z+1/2, -x, y+1/2'
'-z, x+1/2, -y+1/2'
'y, z, x'
'-y, z+1/2, -x+1/2'
'y+1/2, -z+1/2, -x'
'-y+1/2, -z, x+1/2'
'-x, -y, -z'
'x-1/2, y, -z-1/2'
'x, -y-1/2, z-1/2'
'-x-1/2, y-1/2, z'
'-z, -x, -y'
'-z-1/2, x-1/2, y'
'z-1/2, x, -y-1/2'
'z, -x-1/2, y-1/2'
'-y, -z, -x'
'y, -z-1/2, x-1/2'
'-y-1/2, z-1/2, x'
'y-1/2, z, -x-1/2'

loop_
_atom_site_label
_atom_site_type_symbol
_atom_site_fract_x
_atom_site_fract_y
_atom_site_fract_z
_atom_site_U_iso_or_equiv
_atom_site_adp_type
_atom_site_occupancy
_atom_site_symmetry_multiplicity
_atom_site_calc_flag
_atom_site_refinement_flags
_atom_site_disorder_assembly
_atom_site_disorder_group
Cd1 Cd 0.55136(2) 0.674305(17) 0.820911(18) 0.0436(2) Uani 1 1 d . . .
Cd2 Cd 0.593877(16) 0.756902(15) 0.787293(15) 0.03047(18) Uani 1 1 d . . .
Cd3 Cd 0.480161(17) 0.829697(17) 1.006466(17) 0.0377(2) Uani 1 1 d . . .
Cd4 Cd 0.443263(16) 0.783988(17) 1.087021(16) 0.03395(19) Uani 1 1 d . . .
O1 O 0.5683(3) 0.6507(3) 0.8695(3) 0.113(4) Uani 1 1 d . . .
O2 O 0.4961(3) 0.6689(3) 0.8321(4) 0.138(5) Uani 1 1 d . . .
O3 O 0.6349(3) 0.7856(3) 0.8144(3) 0.108(4) Uani 1 1 d . . .
O4 O 0.4591(3) 0.8730(2) 0.9794(2) 0.089(3) Uani 1 1 d . . .
O5 O 0.4314(3) 0.7281(3) 1.0889(3) 0.099(3) Uani 1 1 d . . .
O6 O 0.3950(2) 0.7966(3) 1.1143(3) 0.110(4) Uani 1 1 d . . .
N1 N 0.5386(2) 0.7004(2) 0.7709(2) 0.047(2) Uani 1 1 d . . .
N2 N 0.5174(2) 0.6912(2) 0.7484(2) 0.050(2) Uani 1 1 d . . .
N3 N 0.5540(2) 0.7269(2) 0.7615(2) 0.041(2) Uani 1 1 d . . .
N4 N 0.5425(2) 0.7358(2) 0.73291(19) 0.040(2) Uani 1 1 d . . .
N5 N 0.4678(2) 0.7174(2) 0.6374(2) 0.051(2) Uani 1 1 d . . .
N6 N 0.6058(2) 0.6813(2) 0.8068(2) 0.057(3) Uani 1 1 d . . .
N7 N 0.6263(2) 0.6565(2) 0.8041(2) 0.057(3) Uani 1 1 d . . .
N8 N 0.6190(2) 0.7086(2) 0.7975(2) 0.053(2) Uani 1 1 d . . .
N9 N 0.6494(3) 0.7028(2) 0.7872(3) 0.066(3) Uani 1 1 d . . .
N10 N 0.7387(2) 0.6201(2) 0.7655(2) 0.052(2) Uani 1 1 d . . .
N11 N 0.5623(2) 0.7510(2) 0.8352(2) 0.048(2) Uani 1 1 d . . .
N12 N 0.5533(2) 0.7740(2) 0.8556(2) 0.054(2) Uani 1 1 d . . .
N13 N 0.5499(2) 0.7224(2) 0.8456(2) 0.051(2) Uani 1 1 d . . .
N14 N 0.5330(2) 0.7277(2) 0.8722(2) 0.051(2) Uani 1 1 d . . .
N15 N 0.4913(2) 0.8054(2) 0.9571(2) 0.060(3) Uani 1 1 d . . .
N16 N 0.5011(2) 0.7862(2) 1.0347(2) 0.052(2) Uani 1 1 d . . .
N17 N 0.4906(2) 0.7713(2) 1.0603(2) 0.049(2) Uani 1 1 d . . .
N18 N 0.5122(2) 0.7492(2) 1.0692(2) 0.056(2) Uani 1 1 d . . .
N19 N 0.5303(2) 0.7740(2) 1.0266(2) 0.054(2) Uani 1 1 d . . .
N20 N 0.6246(2) 0.7017(3) 1.0504(3) 0.063(3) Uani 1 1 d . . .
N21 N 0.4696(2) 0.8529(2) 1.0556(2) 0.046(2) Uani 1 1 d . . .
N22 N 0.45806(18) 0.8391(2) 1.0822(2) 0.042(2) Uani 1 1 d . . .
N23 N 0.4800(2) 0.8824(2) 1.0622(2) 0.047(2) Uani 1 1 d . . .
N24 N 0.4616(2) 0.8595(2) 1.10663(19) 0.042(2) Uani 1 1 d . . .
N25 N 0.5016(2) 0.9705(2) 1.1453(2) 0.060(3) Uani 1 1 d . . .
N26 N 0.43245(19) 0.8016(2) 1.0111(2) 0.041(2) Uani 1 1 d . . .
N27 N 0.4183(2) 0.7879(2) 1.0357(2) 0.045(2) Uani 1 1 d . . .
N28 N 0.4127(2) 0.8016(2) 0.98548(19) 0.048(2) Uani 1 1 d . . .
N29 N 0.38842(17) 0.7790(2) 1.0277(2) 0.040(2) Uani 1 1 d . . .
N30 N 0.3030(2) 0.7807(2) 0.9365(2) 0.043(2) Uani 1 1 d . . .
C1 C 0.5204(3) 0.7136(2) 0.7256(3) 0.045(3) Uani 1 1 d . . .
C2 C 0.5018(3) 0.7148(3) 0.6959(3) 0.052(3) Uani 1 1 d . . .
C3 C 0.5076(3) 0.7388(3) 0.6730(3) 0.071(4) Uani 1 1 d . . .
H3 H 0.5236 0.7546 0.6768 0.085 Uiso 1 1 calc R . .
C4 C 0.4788(3) 0.6920(3) 0.6888(3) 0.054(3) Uani 1 1 d . . .
H4 H 0.4736 0.6753 0.7035 0.065 Uiso 1 1 calc R . .
C5 C 0.4900(3) 0.7392(3) 0.6449(3) 0.066(4) Uani 1 1 d . . .
H5 H 0.4940 0.7561 0.6300 0.079 Uiso 1 1 calc R . .
C6 C 0.4631(3) 0.6945(3) 0.6588(3) 0.055(3) Uani 1 1 d . . .
H6 H 0.4479 0.6783 0.6536 0.066 Uiso 1 1 calc R . .
C7 C 0.6526(3) 0.6712(3) 0.7915(3) 0.053(3) Uani 1 1 d . . .
C8 C 0.6817(3) 0.6530(3) 0.7822(3) 0.058(3) Uani 1 1 d . . .
C9 C 0.6849(3) 0.6210(3) 0.7883(3) 0.068(4) Uani 1 1 d . . .
H9 H 0.6680 0.6092 0.7982 0.081 Uiso 1 1 calc R . .
C10 C 0.7076(4) 0.6685(4) 0.7687(4) 0.081(4) Uani 1 1 d . . .
H10 H 0.7069 0.6911 0.7655 0.098 Uiso 1 1 calc R . .
C11 C 0.7135(3) 0.6059(3) 0.7797(3) 0.061(3) Uani 1 1 d . . .
H11 H 0.7154 0.5836 0.7843 0.074 Uiso 1 1 calc R . .
C12 C 0.7347(3) 0.6511(3) 0.7597(3) 0.070(4) Uani 1 1 d . . .
H12 H 0.7514 0.6622 0.7487 0.084 Uiso 1 1 calc R . .
C13 C 0.5353(3) 0.7596(3) 0.8773(2) 0.047(3) Uani 1 1 d . . .
C14 C 0.5192(3) 0.7756(3) 0.9048(3) 0.055(3) Uani 1 1 d . . .
C15 C 0.5161(3) 0.8084(3) 0.9057(3) 0.068(4) Uani 1 1 d . . .
H15 H 0.5223 0.8214 0.8880 0.082 Uiso 1 1 calc R . .
C16 C 0.5063(3) 0.7577(3) 0.9293(3) 0.073(4) Uani 1 1 d . . .
H16 H 0.5076 0.7349 0.9293 0.088 Uiso 1 1 calc R . .
C17 C 0.4912(4) 0.7743(3) 0.9539(3) 0.075(4) Uani 1 1 d . . .
H17 H 0.4799 0.7620 0.9695 0.091 Uiso 1 1 calc R . .
C18 C 0.5033(3) 0.8219(3) 0.9336(3) 0.062(3) Uani 1 1 d . . .
H18 H 0.5034 0.8447 0.9354 0.074 Uiso 1 1 calc R . .
C19 C 0.5362(2) 0.7528(3) 1.0476(3) 0.050(3) Uani 1 1 d . . .
C20 C 0.5664(3) 0.7341(3) 1.0490(3) 0.062(3) Uani 1 1 d . . .
C21 C 0.5727(3) 0.7105(3) 1.0713(4) 0.074(4) Uani 1 1 d . . .
H21 H 0.5565 0.7042 1.0861 0.089 Uiso 1 1 calc R . .
C22 C 0.5895(3) 0.7402(3) 1.0250(3) 0.070(4) Uani 1 1 d . . .
H22 H 0.5856 0.7551 1.0082 0.084 Uiso 1 1 calc R . .
C23 C 0.6187(3) 0.7231(3) 1.0272(4) 0.076(4) Uani 1 1 d . . .
H23 H 0.6348 0.7270 1.0115 0.091 Uiso 1 1 calc R . .
C24 C 0.6023(3) 0.6960(3) 1.0723(4) 0.075(4) Uani 1 1 d . . .
H24 H 0.6070 0.6815 1.0893 0.090 Uiso 1 1 calc R . .
C25 C 0.3858(2) 0.7873(2) 0.9968(2) 0.038(2) Uani 1 1 d . . .
C26 C 0.3574(2) 0.7835(3) 0.9766(3) 0.044(2) Uani 1 1 d . . .
C27 C 0.3576(4) 0.7944(7) 0.9457(4) 0.173(13) Uani 1 1 d . . .
H27 H 0.3762 0.8044 0.9371 0.208 Uiso 1 1 calc R . .
C28 C 0.3302(4) 0.7746(6) 0.9874(4) 0.135(9) Uani 1 1 d . . .
H28 H 0.3273 0.7699 1.0095 0.163 Uiso 1 1 calc R . .
C29 C 0.3303(4) 0.7909(8) 0.9270(4) 0.179(14) Uani 1 1 d . . .
H29 H 0.3321 0.7967 0.9050 0.215 Uiso 1 1 calc R . .
C30 C 0.3033(4) 0.7719(5) 0.9647(4) 0.120(8) Uani 1 1 d . . .
H30 H 0.2841 0.7623 0.9727 0.144 Uiso 1 1 calc R . .
C31 C 0.4756(3) 0.8853(3) 1.0938(3) 0.051(3) Uani 1 1 d . . .
C32 C 0.4851(3) 0.9136(3) 1.1117(3) 0.059(3) Uani 1 1 d . . .
C33 C 0.4975(4) 0.9404(3) 1.0970(3) 0.079(4) Uani 1 1 d . . .
H33 H 0.5007 0.9401 1.0744 0.094 Uiso 1 1 calc R . .
C34 C 0.4823(3) 0.9160(3) 1.1446(3) 0.058(3) Uani 1 1 d . . .
H34 H 0.4747 0.8981 1.1566 0.069 Uiso 1 1 calc R . .
C35 C 0.5053(4) 0.9675(3) 1.1138(3) 0.072(4) Uani 1 1 d . . .
H35 H 0.5140 0.9852 1.1022 0.087 Uiso 1 1 calc R . .
C36 C 0.4903(3) 0.9434(3) 1.1602(3) 0.063(3) Uani 1 1 d . . .
H36 H 0.4879 0.9439 1.1829 0.075 Uiso 1 1 calc R . .

loop_
_atom_site_aniso_label
_atom_site_aniso_U_11
_atom_site_aniso_U_22
_atom_site_aniso_U_33
_atom_site_aniso_U_23
_atom_site_aniso_U_13
_atom_site_aniso_U_12
Cd1 0.0575(5) 0.0329(4) 0.0405(4) -0.0093(3) 0.0025(4) 0.0061(3)
Cd2 0.0335(4) 0.0297(4) 0.0282(3) -0.0076(3) 0.0017(3) 0.0076(3)
Cd3 0.0338(4) 0.0418(4) 0.0374(4) -0.0154(3) 0.0065(3) -0.0107(3)
Cd4 0.0257(3) 0.0421(4) 0.0340(4) -0.0096(3) -0.0033(3) 0.0011(3)
O1 0.173(12) 0.074(7) 0.092(8) -0.002(6) -0.004(8) 0.021(8)
O2 0.092(9) 0.125(11) 0.196(15) -0.067(10) 0.022(9) -0.009(8)
O3 0.099(8) 0.126(10) 0.099(8) 0.007(7) -0.006(7) 0.002(7)
O4 0.144(10) 0.066(6) 0.057(6) 0.008(5) 0.003(6) -0.033(6)
O5 0.098(8) 0.097(8) 0.100(8) 0.001(6) 0.010(7) 0.000(6)
O6 0.054(6) 0.171(12) 0.104(8) 0.047(8) -0.017(6) -0.023(7)
N1 0.056(6) 0.039(5) 0.046(5) -0.014(4) -0.001(4) 0.016(4)
N2 0.067(6) 0.040(5) 0.044(5) -0.007(4) -0.018(5) -0.001(4)
N3 0.045(5) 0.036(5) 0.043(5) -0.006(4) 0.000(4) 0.011(4)
N4 0.045(5) 0.040(5) 0.037(5) -0.003(4) -0.002(4) 0.008(4)
N5 0.055(6) 0.044(5) 0.054(6) 0.015(5) -0.004(5) 0.000(4)
N6 0.058(6) 0.061(6) 0.050(6) -0.006(5) 0.000(5) 0.021(5)
N7 0.060(6) 0.045(5) 0.066(6) 0.003(5) 0.003(5) 0.019(5)
N8 0.052(6) 0.050(6) 0.059(6) -0.001(5) 0.005(5) 0.007(5)
N9 0.067(7) 0.051(6) 0.078(7) 0.013(5) 0.010(6) 0.020(5)
N10 0.053(6) 0.038(5) 0.065(6) 0.011(4) -0.015(5) 0.004(4)
N11 0.057(6) 0.037(5) 0.049(5) -0.010(4) -0.004(4) 0.005(4)
N12 0.077(7) 0.039(5) 0.047(5) -0.022(4) 0.006(5) 0.010(5)
N13 0.058(6) 0.064(6) 0.033(5) -0.016(4) 0.007(4) 0.011(5)
N14 0.071(6) 0.038(5) 0.044(5) -0.001(4) 0.014(5) -0.005(4)
N15 0.058(6) 0.059(7) 0.063(7) -0.010(5) 0.015(5) -0.020(5)
N16 0.027(5) 0.060(6) 0.069(7) -0.019(5) 0.003(4) 0.002(4)
N17 0.031(5) 0.054(6) 0.062(6) -0.011(5) -0.012(4) 0.003(4)
N18 0.051(6) 0.063(6) 0.053(6) -0.007(5) -0.002(5) 0.003(5)
N19 0.031(5) 0.059(6) 0.071(7) 0.006(5) 0.005(5) -0.001(4)
N20 0.059(6) 0.063(7) 0.068(7) 0.003(6) 0.020(5) 0.009(5)
N21 0.039(5) 0.040(5) 0.058(6) -0.012(4) 0.002(4) 0.004(4)
N22 0.027(4) 0.055(5) 0.044(5) -0.013(4) 0.000(4) -0.001(4)
N23 0.052(5) 0.042(5) 0.048(5) -0.012(4) 0.013(4) -0.006(4)
N24 0.049(5) 0.043(5) 0.035(5) -0.021(4) 0.003(4) -0.004(4)
N25 0.071(7) 0.063(6) 0.045(6) -0.010(5) 0.030(5) -0.019(5)
N26 0.032(4) 0.047(5) 0.043(5) -0.015(4) -0.002(4) 0.001(4)
N27 0.042(5) 0.056(6) 0.036(5) -0.015(4) 0.000(4) -0.004(4)
N28 0.040(5) 0.074(6) 0.029(4) 0.000(4) -0.008(4) -0.007(5)
N29 0.020(4) 0.058(5) 0.043(5) -0.003(4) -0.007(3) -0.012(4)
N30 0.047(5) 0.048(5) 0.033(5) -0.006(4) 0.006(4) -0.008(4)
C1 0.047(6) 0.039(6) 0.049(6) -0.005(5) -0.009(5) 0.003(5)
C2 0.052(7) 0.051(7) 0.053(7) 0.005(6) -0.003(5) 0.004(6)
C3 0.081(9) 0.081(9) 0.051(7) 0.012(7) -0.034(7) -0.034(8)
C4 0.054(7) 0.057(7) 0.052(7) 0.017(6) -0.010(6) -0.005(6)
C5 0.078(9) 0.054(7) 0.065(8) 0.010(6) -0.009(7) -0.025(7)
C6 0.054(7) 0.057(7) 0.054(7) -0.004(6) -0.015(6) -0.004(6)
C7 0.041(6) 0.055(7) 0.063(7) 0.008(6) 0.000(5) 0.013(5)
C8 0.056(7) 0.052(7) 0.066(8) 0.013(6) -0.004(6) 0.018(6)
C9 0.042(7) 0.067(8) 0.093(10) 0.010(7) 0.008(7) 0.019(6)
C10 0.076(10) 0.066(9) 0.102(12) 0.026(8) 0.017(9) 0.028(8)
C11 0.060(8) 0.048(7) 0.076(9) 0.001(6) 0.001(7) 0.007(6)
C12 0.053(7) 0.071(9) 0.088(10) 0.028(7) 0.022(7) 0.013(6)
C13 0.058(7) 0.052(7) 0.030(5) -0.007(5) 0.022(5) 0.004(5)
C14 0.056(7) 0.048(7) 0.060(7) -0.016(6) 0.010(6) -0.010(6)
C15 0.092(10) 0.070(9) 0.043(7) -0.027(6) 0.028(7) -0.006(7)
C16 0.099(11) 0.063(8) 0.057(8) -0.036(7) 0.028(7) -0.028(8)
C17 0.095(11) 0.064(9) 0.067(9) -0.020(7) 0.037(8) -0.042(8)
C18 0.079(9) 0.047(7) 0.060(8) -0.016(6) 0.017(7) 0.006(6)
C19 0.028(5) 0.070(8) 0.054(7) -0.021(6) -0.003(5) 0.006(5)
C20 0.054(7) 0.067(8) 0.067(8) -0.008(7) 0.004(6) 0.008(6)
C21 0.045(7) 0.078(9) 0.100(11) 0.016(8) 0.024(7) 0.018(7)
C22 0.058(8) 0.069(9) 0.083(10) 0.016(7) 0.011(7) 0.019(7)
C23 0.045(7) 0.081(10) 0.101(11) 0.024(9) 0.013(7) 0.006(7)
C24 0.053(8) 0.077(9) 0.096(11) 0.025(8) 0.018(7) 0.015(7)
C25 0.031(5) 0.047(6) 0.037(6) -0.013(5) 0.001(4) -0.001(4)
C26 0.033(5) 0.051(6) 0.047(6) -0.012(5) 0.003(5) -0.003(5)
C27 0.051(10) 0.38(4) 0.090(13) 0.098(19) -0.020(9) -0.060(16)
C28 0.077(11) 0.25(3) 0.075(11) 0.074(14) -0.042(9) -0.068(14)
C29 0.064(11) 0.40(4) 0.075(12) 0.068(18) -0.020(9) -0.063(18)
C30 0.065(10) 0.20(2) 0.100(13) 0.070(14) -0.018(9) -0.058(12)
C31 0.059(7) 0.038(6) 0.056(7) -0.019(5) 0.005(6) -0.006(5)
C32 0.071(8) 0.049(7) 0.057(7) -0.011(6) 0.015(6) -0.009(6)
C33 0.112(12) 0.065(9) 0.058(8) -0.028(7) 0.030(8) -0.029(8)
C34 0.084(9) 0.033(6) 0.055(7) -0.015(5) 0.003(6) -0.014(6)
C35 0.104(11) 0.047(7) 0.065(9) -0.008(6) 0.031(8) -0.023(7)
C36 0.075(9) 0.069(8) 0.044(7) -0.019(6) 0.013(6) -0.016(7)

loop_
_atom_type_symbol
_atom_type_description
_atom_type_scat_dispersion_real
_atom_type_scat_dispersion_imag
_atom_type_scat_source
C C 0.0033 0.0016 'International Tables Vol C Tables 4.2.6.8 and 6.1.1.4'
H H 0.0000 0.0000 'International Tables Vol C Tables 4.2.6.8 and 6.1.1.4'
N N 0.0061 0.0033 'International Tables Vol C Tables 4.2.6.8 and 6.1.1.4'
O O 0.0106 0.0060 'International Tables Vol C Tables 4.2.6.8 and 6.1.1.4'
Cd Cd -0.8075 1.2024 'International Tables Vol C Tables 4.2.6.8 and 6.1.1.4'

loop_
_geom_angle_atom_site_label_1
_geom_angle_atom_site_label_2
_geom_angle_atom_site_label_3
_geom_angle
_geom_angle_site_symmetry_1
_geom_angle_site_symmetry_3
_geom_angle_publ_flag
N13 Cd1 N20 176.3(4) . 19_557 ?
N13 Cd1 O1 89.3(4) . . ?
N20 Cd1 O1 88.9(4) 19_557 . ?
N13 Cd1 O2 88.2(4) . . ?
N20 Cd1 O2 88.7(4) 19_557 . ?
O1 Cd1 O2 94.7(6) . . ?
N13 Cd1 N6 91.7(3) . . ?
N20 Cd1 N6 91.6(4) 19_557 . ?
O1 Cd1 N6 88.8(4) . . ?
O2 Cd1 N6 176.6(5) . . ?
N13 Cd1 N1 89.3(3) . . ?
N20 Cd1 N1 92.8(3) 19_557 . ?
O1 Cd1 N1 175.1(4) . . ?
O2 Cd1 N1 89.9(5) . . ?
N6 Cd1 N1 86.6(3) . . ?
N8 Cd2 N30 173.1(3) . 18_765 ?
N8 Cd2 N10 94.6(3) . 9 ?
N30 Cd2 N10 91.5(3) 18_765 9 ?
N8 Cd2 N3 86.6(3) . . ?
N30 Cd2 N3 90.0(3) 18_765 . ?
N10 Cd2 N3 90.9(3) 9 . ?
N8 Cd2 O3 91.4(4) . . ?
N30 Cd2 O3 91.9(4) 18_765 . ?
N10 Cd2 O3 90.0(4) 9 . ?
N3 Cd2 O3 178.0(4) . . ?
N8 Cd2 N11 90.4(3) . . ?
N30 Cd2 N11 83.4(3) 18_765 . ?
N10 Cd2 N11 174.2(3) 9 . ?
N3 Cd2 N11 86.5(3) . . ?
O3 Cd2 N11 92.8(4) . . ?
O4 Cd3 N21 91.9(3) . . ?
O4 Cd3 N25 86.7(4) . 12_675 ?
N21 Cd3 N25 93.4(3) . 12_675 ?
O4 Cd3 N26 96.4(3) . . ?
N21 Cd3 N26 88.6(3) . . ?
N25 Cd3 N26 176.3(3) 12_675 . ?
O4 Cd3 N16 179.0(4) . . ?
N21 Cd3 N16 87.1(3) . . ?
N25 Cd3 N16 93.6(4) 12_675 . ?
N26 Cd3 N16 83.4(3) . . ?
O4 Cd3 N15 89.2(4) . . ?
N21 Cd3 N15 178.9(4) . . ?
N25 Cd3 N15 86.6(3) 12_675 . ?
N26 Cd3 N15 91.4(3) . . ?
N16 Cd3 N15 91.8(4) . . ?
N17 Cd4 N5 93.1(3) . 15_576 ?
N17 Cd4 O6 179.6(4) . . ?
N5 Cd4 O6 86.9(3) 15_576 . ?
N17 Cd4 O5 88.2(4) . . ?
N5 Cd4 O5 92.1(4) 15_576 . ?
O6 Cd4 O5 91.4(4) . . ?
N17 Cd4 N27 87.5(3) . . ?
N5 Cd4 N27 177.5(3) 15_576 . ?
O6 Cd4 N27 92.6(3) . . ?
O5 Cd4 N27 90.4(4) . . ?
N17 Cd4 N22 87.6(3) . . ?
N5 Cd4 N22 89.2(3) 15_576 . ?
O6 Cd4 N22 92.7(4) . . ?
O5 Cd4 N22 175.7(3) . . ?
N27 Cd4 N22 88.3(3) . . ?
N3 N1 N2 110.2(8) . . ?
N3 N1 Cd1 121.5(6) . . ?
N2 N1 Cd1 128.3(7) . . ?
C1 N2 N1 103.6(9) . . ?
N4 N3 N1 108.6(8) . . ?
N4 N3 Cd2 121.1(6) . . ?
N1 N3 Cd2 130.2(6) . . ?
N3 N4 C1 105.0(8) . . ?
C6 N5 C5 115.9(10) . . ?
C6 N5 Cd4 121.6(8) . 15_575 ?
C5 N5 Cd4 122.1(8) . 15_575 ?
N8 N6 N7 111.9(9) . . ?
N8 N6 Cd1 125.3(7) . . ?
N7 N6 Cd1 122.4(8) . . ?
N6 N7 C7 101.5(9) . . ?
N6 N8 N9 109.1(9) . . ?
N6 N8 Cd2 128.1(7) . . ?
N9 N8 Cd2 121.4(7) . . ?
C7 N9 N8 103.2(10) . . ?
C12 N10 C11 114.2(10) . . ?
C12 N10 Cd2 122.7(8) . 5 ?
C11 N10 Cd2 122.7(7) . 5 ?
N12 N11 N13 108.3(9) . . ?
N12 N11 Cd2 127.8(7) . . ?
N13 N11 Cd2 123.9(6) . . ?
C13 N12 N11 105.8(9) . . ?
N14 N13 N11 108.6(8) . . ?
N14 N13 Cd1 122.8(7) . . ?
N11 N13 Cd1 128.3(6) . . ?
N13 N14 C13 104.9(8) . . ?
C18 N15 C17 116.7(11) . . ?
C18 N15 Cd3 120.7(8) . . ?
C17 N15 Cd3 121.5(9) . . ?
N17 N16 N19 108.9(9) . . ?
N17 N16 Cd3 131.0(7) . . ?
N19 N16 Cd3 119.9(8) . . ?
N16 N17 N18 109.2(9) . . ?
N16 N17 Cd4 124.5(7) . . ?
N18 N17 Cd4 126.2(8) . . ?
N17 N18 C19 103.5(10) . . ?
C19 N19 N16 105.1(9) . . ?
C24 N20 C23 119.2(11) . . ?
C24 N20 Cd1 123.5(9) . 22_576 ?
C23 N20 Cd1 117.2(8) . 22_576 ?
N23 N21 N22 110.0(8) . . ?
N23 N21 Cd3 120.6(7) . . ?
N22 N21 Cd3 128.5(6) . . ?
N24 N22 N21 108.5(8) . . ?
N24 N22 Cd4 125.2(7) . . ?
N21 N22 Cd4 125.3(6) . . ?
N21 N23 C31 104.1(9) . . ?
C31 N24 N22 104.8(8) . . ?
C35 N25 C36 114.2(10) . . ?
C35 N25 Cd3 121.3(8) . 6_467 ?
C36 N25 Cd3 123.9(7) . 6_467 ?
N27 N26 N28 110.2(8) . . ?
N27 N26 Cd3 132.0(6) . . ?
N28 N26 Cd3 117.3(7) . . ?
N26 N27 N29 110.0(8) . . ?
N26 N27 Cd4 122.4(6) . . ?
N29 N27 Cd4 127.6(7) . . ?
N26 N28 C25 103.3(8) . . ?
C25 N29 N27 104.2(8) . . ?
C30 N30 C29 112.6(13) . . ?
C30 N30 Cd2 124.4(9) . 24_557 ?
C29 N30 Cd2 122.1(10) . 24_557 ?
N2 C1 N4 112.5(9) . . ?
N2 C1 C2 125.2(10) . . ?
N4 C1 C2 122.3(10) . . ?
C4 C2 C3 117.8(10) . . ?
C4 C2 C1 121.8(10) . . ?
C3 C2 C1 120.5(11) . . ?
C5 C3 C2 119.5(11) . . ?
C5 C3 H3 120.2 . . ?
C2 C3 H3 120.2 . . ?
C2 C4 C6 117.3(11) . . ?
C2 C4 H4 121.3 . . ?
C6 C4 H4 121.3 . . ?
N5 C5 C3 123.9(12) . . ?
N5 C5 H5 118.1 . . ?
C3 C5 H5 118.1 . . ?
N5 C6 C4 125.6(11) . . ?
N5 C6 H6 117.2 . . ?
C4 C6 H6 117.2 . . ?
N9 C7 N7 114.4(10) . . ?
N9 C7 C8 123.6(11) . . ?
N7 C7 C8 122.0(10) . . ?
C9 C8 C10 117.3(12) . . ?
C9 C8 C7 122.2(12) . . ?
C10 C8 C7 120.5(11) . . ?
C8 C9 C11 118.4(12) . . ?
C8 C9 H9 120.8 . . ?
C11 C9 H9 120.8 . . ?
C8 C10 C12 119.9(13) . . ?
C8 C10 H10 120.0 . . ?
C12 C10 H10 120.0 . . ?
N10 C11 C9 125.7(12) . . ?
N10 C11 H11 117.2 . . ?
C9 C11 H11 117.2 . . ?
N10 C12 C10 124.2(12) . . ?
N10 C12 H12 117.9 . . ?
C10 C12 H12 117.9 . . ?
N12 C13 N14 112.3(8) . . ?
N12 C13 C14 125.5(10) . . ?
N14 C13 C14 122.2(9) . . ?
C15 C14 C16 118.8(11) . . ?
C15 C14 C13 120.8(11) . . ?
C16 C14 C13 120.4(11) . . ?
C14 C15 C18 117.4(12) . . ?
C14 C15 H15 121.3 . . ?
C18 C15 H15 121.3 . . ?
C14 C16 C17 117.3(12) . . ?
C14 C16 H16 121.4 . . ?
C17 C16 H16 121.4 . . ?
N15 C17 C16 124.7(12) . . ?
N15 C17 H17 117.6 . . ?
C16 C17 H17 117.6 . . ?
N15 C18 C15 124.2(12) . . ?
N15 C18 H18 117.9 . . ?
C15 C18 H18 117.9 . . ?
N19 C19 N18 113.2(10) . . ?
N19 C19 C20 123.9(11) . . ?
N18 C19 C20 122.9(12) . . ?
C21 C20 C22 118.5(12) . . ?
C21 C20 C19 124.4(12) . . ?
C22 C20 C19 117.1(12) . . ?
C24 C21 C20 120.3(13) . . ?
C24 C21 H21 119.9 . . ?
C20 C21 H21 119.9 . . ?
C20 C22 C23 116.9(12) . . ?
C20 C22 H22 121.6 . . ?
C23 C22 H22 121.6 . . ?
N20 C23 C22 122.7(13) . . ?
N20 C23 H23 118.7 . . ?
C22 C23 H23 118.7 . . ?
N20 C24 C21 122.1(13) . . ?
N20 C24 H24 119.0 . . ?
C21 C24 H24 119.0 . . ?
N29 C25 N28 112.3(8) . . ?
N29 C25 C26 126.3(9) . . ?
N28 C25 C26 121.3(9) . . ?
C28 C26 C27 115.6(12) . . ?
C28 C26 C25 123.4(11) . . ?
C27 C26 C25 120.1(11) . . ?
C26 C27 C29 119.4(16) . . ?
C26 C27 H27 120.3 . . ?
C29 C27 H27 120.3 . . ?
C26 C28 C30 118.5(14) . . ?
C26 C28 H28 120.8 . . ?
C30 C28 H28 120.8 . . ?
N30 C29 C27 126.4(16) . . ?
N30 C29 H29 116.8 . . ?
C27 C29 H29 116.8 . . ?
N30 C30 C28 126.6(14) . . ?
N30 C30 H30 116.7 . . ?
C28 C30 H30 116.7 . . ?
N24 C31 N23 112.4(9) . . ?
N24 C31 C32 124.7(10) . . ?
N23 C31 C32 122.9(11) . . ?
C33 C32 C34 114.6(11) . . ?
C33 C32 C31 122.2(11) . . ?
C34 C32 C31 123.2(11) . . ?
C35 C33 C32 122.0(12) . . ?
C35 C33 H33 119.0 . . ?
C32 C33 H33 119.0 . . ?
C36 C34 C32 121.2(12) . . ?
C36 C34 H34 119.4 . . ?
C32 C34 H34 119.4 . . ?
N25 C35 C33 123.9(12) . . ?
N25 C35 H35 118.1 . . ?
C33 C35 H35 118.1 . . ?
C34 C36 N25 124.0(11) . . ?
C34 C36 H36 118.0 . . ?
N25 C36 H36 118.0 . . ?

loop_
_geom_bond_atom_site_label_1
_geom_bond_atom_site_label_2
_geom_bond_distance
_geom_bond_site_symmetry_2
_geom_bond_publ_flag
Cd1 N13 2.249(9) . ?
Cd1 N20 2.272(10) 19_557 ?
Cd1 O1 2.355(12) . ?
Cd1 O2 2.356(13) . ?
Cd1 N6 2.358(10) . ?
Cd1 N1 2.404(9) . ?
Cd2 N8 2.302(9) . ?
Cd2 N30 2.311(9) 18_765 ?
Cd2 N10 2.323(9) 9 ?
Cd2 N3 2.336(9) . ?
Cd2 O3 2.368(12) . ?
Cd2 N11 2.398(9) . ?
Cd3 O4 2.298(10) . ?
Cd3 N21 2.303(9) . ?
Cd3 N25 2.309(10) 12_675 ?
Cd3 N26 2.311(8) . ?
Cd3 N16 2.326(10) . ?
Cd3 N15 2.335(10) . ?
Cd4 N17 2.322(9) . ?
Cd4 N5 2.331(9) 15_576 ?
Cd4 O6 2.365(12) . ?
Cd4 O5 2.378(11) . ?
Cd4 N27 2.379(8) . ?
Cd4 N22 2.382(9) . ?
N1 N3 1.335(12) . ?
N1 N2 1.343(12) . ?
N2 C1 1.335(14) . ?
N3 N4 1.332(11) . ?
N4 C1 1.340(13) . ?
N5 C6 1.321(14) . ?
N5 C5 1.333(14) . ?
N5 Cd4 2.331(9) 15_575 ?
N6 N8 1.319(13) . ?
N6 N7 1.343(12) . ?
N7 C7 1.358(15) . ?
N8 N9 1.355(13) . ?
N9 C7 1.335(14) . ?
N10 C12 1.321(15) . ?
N10 C11 1.341(15) . ?
N10 Cd2 2.323(9) 5 ?
N11 N12 1.334(11) . ?
N11 N13 1.369(13) . ?
N12 C13 1.315(13) . ?
N13 N14 1.329(12) . ?
N14 C13 1.349(13) . ?
N15 C18 1.298(15) . ?
N15 C17 1.300(16) . ?
N16 N17 1.305(13) . ?
N16 N19 1.359(12) . ?
N17 N18 1.338(13) . ?
N18 C19 1.353(14) . ?
N19 C19 1.266(15) . ?
N20 C24 1.322(16) . ?
N20 C23 1.337(16) . ?
N20 Cd1 2.272(10) 22_576 ?
N21 N23 1.327(11) . ?
N21 N22 1.335(12) . ?
N22 N24 1.334(11) . ?
N23 C31 1.334(14) . ?
N24 C31 1.330(14) . ?
N25 C35 1.326(15) . ?
N25 C36 1.370(15) . ?
N25 Cd3 2.309(10) 6_467 ?
N26 N27 1.312(12) . ?
N26 N28 1.344(11) . ?
N27 N29 1.340(11) . ?
N28 C25 1.353(13) . ?
N29 C25 1.336(13) . ?
N30 C30 1.231(17) . ?
N30 C29 1.276(19) . ?
N30 Cd2 2.311(9) 24_557 ?
C1 C2 1.460(15) . ?
C2 C4 1.379(16) . ?
C2 C3 1.402(16) . ?
C3 C5 1.379(16) . ?
C3 H3 0.9500 . ?
C4 C6 1.409(15) . ?
C4 H4 0.9500 . ?
C5 H5 0.9500 . ?
C6 H6 0.9500 . ?
C7 C8 1.478(15) . ?
C8 C9 1.363(17) . ?
C8 C10 1.375(18) . ?
C9 C11 1.393(16) . ?
C9 H9 0.9500 . ?
C10 C12 1.392(17) . ?
C10 H10 0.9500 . ?
C11 H11 0.9500 . ?
C12 H12 0.9500 . ?
C13 C14 1.481(14) . ?
C14 C15 1.370(17) . ?
C14 C16 1.372(17) . ?
C15 C18 1.393(15) . ?
C15 H15 0.9500 . ?
C16 C17 1.383(16) . ?
C16 H16 0.9500 . ?
C17 H17 0.9500 . ?
C18 H18 0.9500 . ?
C19 C20 1.481(16) . ?
C20 C21 1.376(18) . ?
C20 C22 1.408(18) . ?
C21 C24 1.370(17) . ?
C21 H21 0.9500 . ?
C22 C23 1.409(17) . ?
C22 H22 0.9500 . ?
C23 H23 0.9500 . ?
C24 H24 0.9500 . ?
C25 C26 1.457(14) . ?
C26 C28 1.271(18) . ?
C26 C27 1.363(19) . ?
C27 C29 1.38(2) . ?
C27 H27 0.9500 . ?
C28 C30 1.47(2) . ?
C28 H28 0.9500 . ?
C29 H29 0.9500 . ?
C30 H30 0.9500 . ?
C31 C32 1.449(15) . ?
C32 C33 1.372(17) . ?
C32 C34 1.377(16) . ?
C33 C35 1.366(17) . ?
C33 H33 0.9500 . ?
C34 C36 1.353(15) . ?
C34 H34 0.9500 . ?
C35 H35 0.9500 . ?
C36 H36 0.9500 . ?

loop_
_geom_torsion_atom_site_label_1
_geom_torsion_atom_site_label_2
_geom_torsion_atom_site_label_3
_geom_torsion_atom_site_label_4
_geom_torsion
_geom_torsion_site_symmetry_1
_geom_torsion_site_symmetry_2
_geom_torsion_site_symmetry_3
_geom_torsion_site_symmetry_4
_geom_torsion_publ_flag
N13 Cd1 N1 N3 47.0(7) . . . . ?
N20 Cd1 N1 N3 -136.1(7) 19_557 . . . ?
O1 Cd1 N1 N3 -25(4) . . . . ?
O2 Cd1 N1 N3 135.2(7) . . . . ?
N6 Cd1 N1 N3 -44.7(7) . . . . ?
N13 Cd1 N1 N2 -135.9(8) . . . . ?
N20 Cd1 N1 N2 41.0(8) 19_557 . . . ?
O1 Cd1 N1 N2 152(4) . . . . ?
O2 Cd1 N1 N2 -47.8(8) . . . . ?
N6 Cd1 N1 N2 132.4(8) . . . . ?
N3 N1 N2 C1 -1.3(11) . . . . ?
Cd1 N1 N2 C1 -178.6(7) . . . . ?
N2 N1 N3 N4 1.4(10) . . . . ?
Cd1 N1 N3 N4 178.9(6) . . . . ?
N2 N1 N3 Cd2 -179.8(6) . . . . ?
Cd1 N1 N3 Cd2 -2.3(11) . . . . ?
N8 Cd2 N3 N4 -134.3(7) . . . . ?
N30 Cd2 N3 N4 51.7(7) 18_765 . . . ?
N10 Cd2 N3 N4 -39.7(7) 9 . . . ?
O3 Cd2 N3 N4 -155(10) . . . . ?
N11 Cd2 N3 N4 135.1(7) . . . . ?
N8 Cd2 N3 N1 47.0(8) . . . . ?
N30 Cd2 N3 N1 -127.0(8) 18_765 . . . ?
N10 Cd2 N3 N1 141.6(8) 9 . . . ?
O3 Cd2 N3 N1 27(11) . . . . ?
N11 Cd2 N3 N1 -43.6(8) . . . . ?
N1 N3 N4 C1 -0.8(10) . . . . ?
Cd2 N3 N4 C1 -179.8(6) . . . . ?
N13 Cd1 N6 N8 -38.7(9) . . . . ?
N20 Cd1 N6 N8 143.2(9) 19_557 . . . ?
O1 Cd1 N6 N8 -127.9(9) . . . . ?
O2 Cd1 N6 N8 48(7) . . . . ?
N1 Cd1 N6 N8 50.5(9) . . . . ?
N13 Cd1 N6 N7 149.0(8) . . . . ?
N20 Cd1 N6 N7 -29.1(9) 19_557 . . . ?
O1 Cd1 N6 N7 59.8(8) . . . . ?
O2 Cd1 N6 N7 -124(7) . . . . ?
N1 Cd1 N6 N7 -121.8(8) . . . . ?
N8 N6 N7 C7 -1.5(12) . . . . ?
Cd1 N6 N7 C7 171.7(7) . . . . ?
N7 N6 N8 N9 1.2(13) . . . . ?
Cd1 N6 N8 N9 -171.8(7) . . . . ?
N7 N6 N8 Cd2 167.2(7) . . . . ?
Cd1 N6 N8 Cd2 -5.8(13) . . . . ?
N30 Cd2 N8 N6 18(3) 18_765 . . . ?
N10 Cd2 N8 N6 -132.9(9) 9 . . . ?
N3 Cd2 N8 N6 -42.2(9) . . . . ?
O3 Cd2 N8 N6 137.0(9) . . . . ?
N11 Cd2 N8 N6 44.2(9) . . . . ?
N30 Cd2 N8 N9 -177(23) 18_765 . . . ?
N10 Cd2 N8 N9 31.6(9) 9 . . . ?
N3 Cd2 N8 N9 122.2(9) . . . . ?
O3 Cd2 N8 N9 -58.5(9) . . . . ?
N11 Cd2 N8 N9 -151.3(9) . . . . ?
N6 N8 N9 C7 -0.3(13) . . . . ?
Cd2 N8 N9 C7 -167.4(8) . . . . ?
N8 Cd2 N11 N12 143.1(9) . . . . ?
N30 Cd2 N11 N12 -40.0(9) 18_765 . . . ?
N10 Cd2 N11 N12 -67(3) 9 . . . ?
N3 Cd2 N11 N12 -130.3(9) . . . . ?
O3 Cd2 N11 N12 51.6(9) . . . . ?
N8 Cd2 N11 N13 -38.5(8) . . . . ?
N30 Cd2 N11 N13 138.5(8) 18_765 . . . ?
N10 Cd2 N11 N13 112(3) 9 . . . ?
N3 Cd2 N11 N13 48.1(8) . . . . ?
O3 Cd2 N11 N13 -130.0(8) . . . . ?
N13 N11 N12 C13 -1.2(12) . . . . ?
Cd2 N11 N12 C13 177.4(7) . . . . ?
N12 N11 N13 N14 0.6(12) . . . . ?
Cd2 N11 N13 N14 -178.1(7) . . . . ?
N12 N11 N13 Cd1 173.8(7) . . . . ?
Cd2 N11 N13 Cd1 -4.9(12) . . . . ?
N20 Cd1 N13 N14 6(6) 19_557 . . . ?
O1 Cd1 N13 N14 -55.2(9) . . . . ?
O2 Cd1 N13 N14 39.5(9) . . . . ?
N6 Cd1 N13 N14 -144.0(9) . . . . ?
N1 Cd1 N13 N14 129.4(9) . . . . ?
N20 Cd1 N13 N11 -166(5) 19_557 . . . ?
O1 Cd1 N13 N11 132.4(9) . . . . ?
O2 Cd1 N13 N11 -132.9(10) . . . . ?
N6 Cd1 N13 N11 43.7(9) . . . . ?
N1 Cd1 N13 N11 -42.9(9) . . . . ?
N11 N13 N14 C13 0.3(12) . . . . ?
Cd1 N13 N14 C13 -173.4(7) . . . . ?
O4 Cd3 N15 C18 42.6(10) . . . . ?
N21 Cd3 N15 C18 -133(19) . . . . ?
N25 Cd3 N15 C18 -44.1(10) 12_675 . . . ?
N26 Cd3 N15 C18 139.0(10) . . . . ?
N16 Cd3 N15 C18 -137.6(10) . . . . ?
O4 Cd3 N15 C17 -149.5(11) . . . . ?
N21 Cd3 N15 C17 35(19) . . . . ?
N25 Cd3 N15 C17 123.8(11) 12_675 . . . ?
N26 Cd3 N15 C17 -53.1(11) . . . . ?
N16 Cd3 N15 C17 30.3(11) . . . . ?
O4 Cd3 N16 N17 30(22) . . . . ?
N21 Cd3 N16 N17 42.5(9) . . . . ?
N25 Cd3 N16 N17 135.8(9) 12_675 . . . ?
N26 Cd3 N16 N17 -46.3(9) . . . . ?
N15 Cd3 N16 N17 -137.5(9) . . . . ?
O4 Cd3 N16 N19 -144(22) . . . . ?
N21 Cd3 N16 N19 -131.4(8) . . . . ?
N25 Cd3 N16 N19 -38.2(8) 12_675 . . . ?
N26 Cd3 N16 N19 139.7(8) . . . . ?
N15 Cd3 N16 N19 48.5(8) . . . . ?
N19 N16 N17 N18 -0.6(11) . . . . ?
Cd3 N16 N17 N18 -175.1(7) . . . . ?
N19 N16 N17 Cd4 176.2(6) . . . . ?
Cd3 N16 N17 Cd4 1.7(13) . . . . ?
N5 Cd4 N17 N16 -133.6(8) 15_576 . . . ?
O6 Cd4 N17 N16 145(68) . . . . ?
O5 Cd4 N17 N16 134.4(8) . . . . ?
N27 Cd4 N17 N16 43.9(8) . . . . ?
N22 Cd4 N17 N16 -44.5(8) . . . . ?
N5 Cd4 N17 N18 42.6(8) 15_576 . . . ?
O6 Cd4 N17 N18 -39(62) . . . . ?
O5 Cd4 N17 N18 -49.3(8) . . . . ?
N27 Cd4 N17 N18 -139.8(8) . . . . ?
N22 Cd4 N17 N18 131.8(8) . . . . ?
N16 N17 N18 C19 1.4(11) . . . . ?
Cd4 N17 N18 C19 -175.3(7) . . . . ?
N17 N16 N19 C19 -0.6(12) . . . . ?
Cd3 N16 N19 C19 174.6(7) . . . . ?
O4 Cd3 N21 N23 -53.2(8) . . . . ?
N25 Cd3 N21 N23 33.6(8) 12_675 . . . ?
N26 Cd3 N21 N23 -149.5(8) . . . . ?
N16 Cd3 N21 N23 127.0(8) . . . . ?
N15 Cd3 N21 N23 123(19) . . . . ?
O4 Cd3 N21 N22 138.5(8) . . . . ?
N25 Cd3 N21 N22 -134.7(8) 12_675 . . . ?
N26 Cd3 N21 N22 42.2(8) . . . . ?
N16 Cd3 N21 N22 -41.2(8) . . . . ?
N15 Cd3 N21 N22 -46(19) . . . . ?
N23 N21 N22 N24 -1.5(11) . . . . ?
Cd3 N21 N22 N24 167.8(6) . . . . ?
N23 N21 N22 Cd4 -170.5(6) . . . . ?
Cd3 N21 N22 Cd4 -1.2(11) . . . . ?
N17 Cd4 N22 N24 -122.6(7) . . . . ?
N5 Cd4 N22 N24 -29.5(7) 15_576 . . . ?
O6 Cd4 N22 N24 57.4(8) . . . . ?
O5 Cd4 N22 N24 -138(5) . . . . ?
N27 Cd4 N22 N24 149.9(7) . . . . ?
N17 Cd4 N22 N21 44.7(7) . . . . ?
N5 Cd4 N22 N21 137.8(8) 15_576 . . . ?
O6 Cd4 N22 N21 -135.4(8) . . . . ?
O5 Cd4 N22 N21 30(5) . . . . ?
N27 Cd4 N22 N21 -42.8(7) . . . . ?
N22 N21 N23 C31 2.6(11) . . . . ?
Cd3 N21 N23 C31 -167.6(7) . . . . ?
N21 N22 N24 C31 -0.4(11) . . . . ?
Cd4 N22 N24 C31 168.7(7) . . . . ?
O4 Cd3 N26 N27 -130.3(9) . . . . ?
N21 Cd3 N26 N27 -38.5(9) . . . . ?
N25 Cd3 N26 N27 84(5) 12_675 . . . ?
N16 Cd3 N26 N27 48.8(9) . . . . ?
N15 Cd3 N26 N27 140.4(9) . . . . ?
O4 Cd3 N26 N28 40.4(7) . . . . ?
N21 Cd3 N26 N28 132.2(7) . . . . ?
N25 Cd3 N26 N28 -105(5) 12_675 . . . ?
N16 Cd3 N26 N28 -140.5(7) . . . . ?
N15 Cd3 N26 N28 -48.9(7) . . . . ?
N28 N26 N27 N29 -1.3(11) . . . . ?
Cd3 N26 N27 N29 169.9(6) . . . . ?
N28 N26 N27 Cd4 -177.7(6) . . . . ?
Cd3 N26 N27 Cd4 -6.5(12) . . . . ?
N17 Cd4 N27 N26 -41.4(8) . . . . ?
N5 Cd4 N27 N26 61(7) 15_576 . . . ?
O6 Cd4 N27 N26 139.0(8) . . . . ?
O5 Cd4 N27 N26 -129.6(8) . . . . ?
N22 Cd4 N27 N26 46.4(7) . . . . ?
N17 Cd4 N27 N29 142.9(8) . . . . ?
N5 Cd4 N27 N29 -115(7) 15_576 . . . ?
O6 Cd4 N27 N29 -36.8(9) . . . . ?
O5 Cd4 N27 N29 54.6(8) . . . . ?
N22 Cd4 N27 N29 -129.4(8) . . . . ?
N27 N26 N28 C25 0.6(11) . . . . ?
Cd3 N26 N28 C25 -172.1(6) . . . . ?
N26 N27 N29 C25 1.4(11) . . . . ?
Cd4 N27 N29 C25 177.6(7) . . . . ?
N1 N2 C1 N4 0.7(12) . . . . ?
N1 N2 C1 C2 -178.6(10) . . . . ?
N3 N4 C1 N2 0.0(12) . . . . ?
N3 N4 C1 C2 179.4(9) . . . . ?
N2 C1 C2 C4 0.0(18) . . . . ?
N4 C1 C2 C4 -179.2(11) . . . . ?
N2 C1 C2 C3 -177.7(12) . . . . ?
N4 C1 C2 C3 3.1(18) . . . . ?
C4 C2 C3 C5 1(2) . . . . ?
C1 C2 C3 C5 179.2(12) . . . . ?
C3 C2 C4 C6 0.6(18) . . . . ?
C1 C2 C4 C6 -177.2(11) . . . . ?
C6 N5 C5 C3 0(2) . . . . ?
Cd4 N5 C5 C3 -172.6(11) 15_575 . . . ?
C2 C3 C5 N5 -2(2) . . . . ?
C5 N5 C6 C4 2.0(18) . . . . ?
Cd4 N5 C6 C4 174.9(9) 15_575 . . . ?
C2 C4 C6 N5 -2.4(19) . . . . ?
N8 N9 C7 N7 -0.7(14) . . . . ?
N8 N9 C7 C8 177.0(11) . . . . ?
N6 N7 C7 N9 1.3(14) . . . . ?
N6 N7 C7 C8 -176.4(11) . . . . ?
N9 C7 C8 C9 176.6(13) . . . . ?
N7 C7 C8 C9 -6(2) . . . . ?
N9 C7 C8 C10 1(2) . . . . ?
N7 C7 C8 C10 178.2(13) . . . . ?
C10 C8 C9 C11 -2(2) . . . . ?
C7 C8 C9 C11 -178.0(12) . . . . ?
C9 C8 C10 C12 5(2) . . . . ?
C7 C8 C10 C12 -179.2(13) . . . . ?
C12 N10 C11 C9 0.0(19) . . . . ?
Cd2 N10 C11 C9 173.5(10) 5 . . . ?
C8 C9 C11 N10 0(2) . . . . ?
C11 N10 C12 C10 3(2) . . . . ?
Cd2 N10 C12 C10 -170.6(12) 5 . . . ?
C8 C10 C12 N10 -5(2) . . . . ?
N11 N12 C13 N14 1.5(13) . . . . ?
N11 N12 C13 C14 -178.8(11) . . . . ?
N13 N14 C13 N12 -1.1(14) . . . . ?
N13 N14 C13 C14 179.2(11) . . . . ?
N12 C13 C14 C15 15(2) . . . . ?
N14 C13 C14 C15 -165.7(12) . . . . ?
N12 C13 C14 C16 -167.5(13) . . . . ?
N14 C13 C14 C16 12.2(19) . . . . ?
C16 C14 C15 C18 8(2) . . . . ?
C13 C14 C15 C18 -174.2(12) . . . . ?
C15 C14 C16 C17 -1(2) . . . . ?
C13 C14 C16 C17 -179.1(12) . . . . ?
C18 N15 C17 C16 8(2) . . . . ?
Cd3 N15 C17 C16 -160.0(12) . . . . ?
C14 C16 C17 N15 -7(2) . . . . ?
C17 N15 C18 C15 -1(2) . . . . ?
Cd3 N15 C18 C15 167.8(11) . . . . ?
C14 C15 C18 N15 -7(2) . . . . ?
N16 N19 C19 N18 1.6(13) . . . . ?
N16 N19 C19 C20 -177.2(10) . . . . ?
N17 N18 C19 N19 -1.9(13) . . . . ?
N17 N18 C19 C20 176.8(10) . . . . ?
N19 C19 C20 C21 -178.5(13) . . . . ?
N18 C19 C20 C21 3(2) . . . . ?
N19 C19 C20 C22 -1.3(19) . . . . ?
N18 C19 C20 C22 -179.9(12) . . . . ?
C22 C20 C21 C24 8(2) . . . . ?
C19 C20 C21 C24 -175.3(13) . . . . ?
C21 C20 C22 C23 -5(2) . . . . ?
C19 C20 C22 C23 177.9(12) . . . . ?
C24 N20 C23 C22 0(2) . . . . ?
Cd1 N20 C23 C22 -176.3(11) 22_576 . . . ?
C20 C22 C23 N20 1(2) . . . . ?
C23 N20 C24 C21 3(2) . . . . ?
Cd1 N20 C24 C21 178.9(11) 22_576 . . . ?
C20 C21 C24 N20 -7(2) . . . . ?
N27 N29 C25 N28 -1.1(11) . . . . ?
N27 N29 C25 C26 -178.6(10) . . . . ?
N26 N28 C25 N29 0.3(11) . . . . ?
N26 N28 C25 C26 178.0(9) . . . . ?
N29 C25 C26 C28 8(2) . . . . ?
N28 C25 C26 C28 -169.3(17) . . . . ?
N29 C25 C26 C27 177.0(18) . . . . ?
N28 C25 C26 C27 0(2) . . . . ?
C28 C26 C27 C29 -9(4) . . . . ?
C25 C26 C27 C29 -179(2) . . . . ?
C27 C26 C28 C30 10(3) . . . . ?
C25 C26 C28 C30 179.4(16) . . . . ?
C30 N30 C29 C27 -4(4) . . . . ?
Cd2 N30 C29 C27 165(3) 24_557 . . . ?
C26 C27 C29 N30 7(5) . . . . ?
C29 N30 C30 C28 5(3) . . . . ?
Cd2 N30 C30 C28 -164.1(18) 24_557 . . . ?
C26 C28 C30 N30 -9(4) . . . . ?
N22 N24 C31 N23 2.1(13) . . . . ?
N22 N24 C31 C32 -178.1(11) . . . . ?
N21 N23 C31 N24 -2.9(13) . . . . ?
N21 N23 C31 C32 177.2(11) . . . . ?
N24 C31 C32 C33 -175.6(13) . . . . ?
N23 C31 C32 C33 4(2) . . . . ?
N24 C31 C32 C34 4(2) . . . . ?
N23 C31 C32 C34 -176.2(12) . . . . ?
C34 C32 C33 C35 -2(2) . . . . ?
C31 C32 C33 C35 177.6(14) . . . . ?
C33 C32 C34 C36 2(2) . . . . ?
C31 C32 C34 C36 -177.2(13) . . . . ?
C36 N25 C35 C33 3(2) . . . . ?
Cd3 N25 C35 C33 -168.5(12) 6_467 . . . ?
C32 C33 C35 N25 -1(3) . . . . ?
C32 C34 C36 N25 0(2) . . . . ?
C35 N25 C36 C34 -2(2) . . . . ?
Cd3 N25 C36 C34 168.5(10) 6_467 . . . ?
